data_7118825
loop_
_publ_author_name
'Li, Zhenghua'
'Sharma, Nandini'
'Sharma, Upendra K.'
'Jacobs, Jeroen'
'Van Meervelt, Luc'
'Van der Eycken, Erik V.'

_publ_section_title
;
 Ligand-controlled product selectivity in palladium-catalyzed domino
 post-Ugi construction of (spiro)polyheterocycles.
;
_journal_issue 32
_journal_name_full 'Chemical communications (Cambridge, England)'
_journal_page_first 5516
_journal_page_last 5519
_journal_paper_doi 10.1039/c6cc00784h
_journal_volume 52
_journal_year 2016
_chemical_formula_moiety 'C29 H30 N2 O4'
_chemical_formula_sum 'C29 H30 N2 O4'
_chemical_formula_weight 470.55
_chemical_name_systematic
;
 ? 
;
_space_group_crystal_system monoclinic
_space_group_IT_number 14
_space_group_name_Hall '-P 2ybc'
_space_group_name_H-M_alt 'P 1 21/c 1'
_symmetry_space_group_name_Hall '-P 2ybc'
_symmetry_space_group_name_H-M 'P 1 21/c 1'
_atom_sites_solution_hydrogens geom
_atom_sites_solution_primary direct
_atom_sites_solution_secondary difmap
_audit_creation_date 2015-11-05
_audit_creation_method
;
Olex2 1.2-ac21
(compiled 2015.09.16 svn.r134, GUI svn.r4998)
;
_audit_update_record
;
2015-11-09 deposited with the CCDC.
2016-03-02 downloaded from the CCDC.
;
_cell_angle_alpha 90.00
_cell_angle_beta 115.596(7)
_cell_angle_gamma 90.00
_cell_formula_units_Z 4
_cell_length_a 15.2680(8)
_cell_length_b 11.6042(4)
_cell_length_c 15.6622(8)
_cell_measurement_reflns_used 8040
_cell_measurement_temperature 100.00(10)
_cell_measurement_theta_max 28.9430
_cell_measurement_theta_min 3.0170
_cell_volume 2502.6(2)
_computing_cell_refinement
;
CrysAlisPro, Agilent Technologies,
Version 1.171.36.28 (release 01-02-2013 CrysAlis171 .NET)
(compiled Feb  1 2013,16:14:44)
;
_computing_data_collection
;
CrysAlisPro, Agilent Technologies,
Version 1.171.36.28 (release 01-02-2013 CrysAlis171 .NET)
(compiled Feb  1 2013,16:14:44)
;
_computing_data_reduction
;
CrysAlisPro, Agilent Technologies,
Version 1.171.36.28 (release 01-02-2013 CrysAlis171 .NET)
(compiled Feb  1 2013,16:14:44)
;
_computing_molecular_graphics 'Olex2 (Dolomanov et al., 2009)'
_computing_publication_material 'Olex2 (Dolomanov et al., 2009)'
_computing_structure_refinement 'ShelXL (Sheldrick, 2008)'
_computing_structure_solution 'ShelXS (Sheldrick, 2008)'
_diffrn_ambient_temperature 100.00(10)
_diffrn_detector_area_resol_mean 15.9631
_diffrn_measured_fraction_theta_full 0.999
_diffrn_measured_fraction_theta_max 0.999
_diffrn_measurement_details
;
  1 omega  -64.00    3.00   1.0000   10.0000
omega____ theta____ kappa____ phi______ frames
    -      -17.0732  -57.0000    0.0000 67

  2 omega  -38.00   52.00   1.0000   10.0000
omega____ theta____ kappa____ phi______ frames
    -      -17.0732   57.0000  -90.0000 90

  3 omega  -23.00   32.00   1.0000   10.0000
omega____ theta____ kappa____ phi______ frames
    -       18.8701  -57.0000   30.0000 55

  4 omega  -16.00   45.00   1.0000   10.0000
omega____ theta____ kappa____ phi______ frames
    -       18.8701  -99.0000    0.0000 61

  5 omega   -1.00   91.00   1.0000   10.0000
omega____ theta____ kappa____ phi______ frames
    -       18.8701   38.0000 -180.0000 92

  6 omega   -2.00   40.00   1.0000   10.0000
omega____ theta____ kappa____ phi______ frames
    -       18.8701  -57.0000  150.0000 42
;
_diffrn_measurement_device_type 'SuperNova, Single source at offset, Eos'
_diffrn_measurement_method '\w scans'
_diffrn_orient_matrix_UB_11 0.0370587000
_diffrn_orient_matrix_UB_12 -0.0173553000
_diffrn_orient_matrix_UB_13 -0.0131110000
_diffrn_orient_matrix_UB_21 0.0240128000
_diffrn_orient_matrix_UB_22 -0.0291479000
_diffrn_orient_matrix_UB_23 0.0438185000
_diffrn_orient_matrix_UB_31 -0.0264838000
_diffrn_orient_matrix_UB_32 -0.0508729000
_diffrn_orient_matrix_UB_33 -0.0206592000
_diffrn_radiation_monochromator mirror
_diffrn_radiation_type MoK\a
_diffrn_radiation_wavelength 0.71073
_diffrn_reflns_av_R_equivalents 0.0312
_diffrn_reflns_av_unetI/netI 0.0299
_diffrn_reflns_limit_h_max 19
_diffrn_reflns_limit_h_min -19
_diffrn_reflns_limit_k_max 14
_diffrn_reflns_limit_k_min -14
_diffrn_reflns_limit_l_max 13
_diffrn_reflns_limit_l_min -19
_diffrn_reflns_number 19720
_diffrn_reflns_theta_full 25.00
_diffrn_reflns_theta_max 26.37
_diffrn_reflns_theta_min 2.61
_diffrn_source 'SuperNova (Mo) X-ray Source'
_diffrn_source_current n/a
_diffrn_source_voltage n/a
_exptl_absorpt_coefficient_mu 0.083
_exptl_absorpt_correction_T_max 1.00000
_exptl_absorpt_correction_T_min 0.93701
_exptl_absorpt_correction_type multi-scan
_exptl_absorpt_process_details
;
CrysAlisPro, Agilent Technologies,
Version 1.171.36.28 (release 01-02-2013 CrysAlis171 .NET)
(compiled Feb  1 2013,16:14:44)
Empirical absorption correction using spherical harmonics,
 implemented in SCALE3 ABSPACK scaling algorithm.
;
_exptl_crystal_colour tranparent
_exptl_crystal_density_diffrn 1.249
_exptl_crystal_density_method 'not measured'
_exptl_crystal_description block
_exptl_crystal_F_000 1000
_exptl_crystal_recrystallization_method 'Re-crystallisation from solvent: acetonitrile'
_exptl_crystal_size_max 0.2
_exptl_crystal_size_mid 0.2
_exptl_crystal_size_min 0.2
_refine_diff_density_max 0.277
_refine_diff_density_min -0.230
_refine_diff_density_rms 0.045
_refine_ls_extinction_method none
_refine_ls_goodness_of_fit_ref 1.101
_refine_ls_hydrogen_treatment constr
_refine_ls_matrix_type full
_refine_ls_number_parameters 321
_refine_ls_number_reflns 5115
_refine_ls_number_restraints 0
_refine_ls_restrained_S_all 1.101
_refine_ls_R_factor_all 0.0498
_refine_ls_R_factor_gt 0.0420
_refine_ls_shift/su_max 0.000
_refine_ls_shift/su_mean 0.000
_refine_ls_structure_factor_coef Fsqd
_refine_ls_weighting_details 'calc w=1/[\s^2^(Fo^2^)+(0.0381P)^2^+1.1337P] where P=(Fo^2^+2Fc^2^)/3'
_refine_ls_weighting_scheme calc
_refine_ls_wR_factor_gt 0.1005
_refine_ls_wR_factor_ref 0.1053
_reflns_number_gt 4350
_reflns_number_total 5115
_reflns_threshold_expression >2sigma(I)
_cod_data_source_file c6cc00784h2.cif
_cod_data_source_block wdh1053
_cod_depositor_comments 'Adding full bibliography for 7118825--7118827.cif.'
_cod_database_code 7118825
_chemical_oxdiff_formula 'C H N O'
_reflns_odcompleteness_completeness 99.85
_reflns_odcompleteness_iscentric 1
_reflns_odcompleteness_theta 26.32
_olex2_refinement_description
;
1. Fixed Uiso
 At 1.2 times of:
  All C(H) groups, All C(H,H) groups, All N(H) groups
 At 1.5 times of:
  All C(H,H,H) groups
2.a Secondary CH2 refined with riding coordinates:
 C22(H22A,H22B)
2.b Aromatic/amide H refined with riding coordinates:
 N2(H2), C2(H2A), C3(H3), C4(H4), C5(H5), C13(H13), C14(H14), C15(H15),
 C16(H16), C24(H24), C25(H25), C27(H27), C28(H28)
2.c Idealised Me refined as rotating group:
 C10(H10A,H10B,H10C), C19(H19A,H19B,H19C), C20(H20A,H20B,H20C), C21(H21A,H21B,
 H21C), C29(H29A,H29B,H29C)
;
_olex2_date_sample_data_collection 2015-04-22
_olex2_submission_special_instructions 'No special instructions were received'

loop_
_space_group_symop_id
_space_group_symop_operation_xyz
1 'x, y, z'
2 '-x, y+1/2, -z+1/2'
3 '-x, -y, -z'
4 'x, -y-1/2, z-1/2'

loop_
_atom_site_label
_atom_site_type_symbol
_atom_site_fract_x
_atom_site_fract_y
_atom_site_fract_z
_atom_site_U_iso_or_equiv
_atom_site_adp_type
_atom_site_occupancy
_atom_site_calc_flag
_atom_site_refinement_flags_posn
O1 O 0.30734(9) 0.20012(10) -0.10916(8) 0.0298(3) Uani 1 d .
O2 O 0.12201(7) 0.22941(8) 0.07627(7) 0.0192(2) Uani 1 d .
O3 O 0.44261(8) 0.18312(9) 0.15647(8) 0.0261(3) Uani 1 d .
O4 O 0.09631(7) 0.69570(8) -0.28636(7) 0.0213(2) Uani 1 d .
N1 N 0.28920(9) 0.28315(10) 0.01258(8) 0.0170(3) Uani 1 d .
N2 N 0.42489(8) 0.30815(10) 0.26016(8) 0.0191(3) Uani 1 d .
H2 H 0.3848 0.3544 0.2677 0.023 Uiso 1 calc R
C1 C 0.23447(10) 0.08523(12) -0.03235(10) 0.0199(3) Uani 1 d .
C2 C 0.21671(12) -0.00342(14) -0.09818(11) 0.0277(4) Uani 1 d .
H2A H 0.2394 0.0027 -0.1444 0.033 Uiso 1 calc R
C3 C 0.16554(13) -0.10022(14) -0.09477(12) 0.0346(4) Uani 1 d .
H3 H 0.1535 -0.1590 -0.1388 0.042 Uiso 1 calc R
C4 C 0.13211(13) -0.10962(14) -0.02559(13) 0.0341(4) Uani 1 d .
H4 H 0.0973 -0.1745 -0.0236 0.041 Uiso 1 calc R
C5 C 0.15042(12) -0.02250(13) 0.04079(11) 0.0267(3) Uani 1 d .
H5 H 0.1282 -0.0295 0.0873 0.032 Uiso 1 calc R
C6 C 0.20211(10) 0.07564(12) 0.03793(10) 0.0181(3) Uani 1 d .
C7 C 0.21768(10) 0.17287(12) 0.10691(10) 0.0158(3) Uani 1 d .
C8 C 0.28676(10) 0.27182(11) 0.10540(9) 0.0143(3) Uani 1 d .
C9 C 0.28190(11) 0.19166(13) -0.04483(10) 0.0202(3) Uani 1 d .
C10 C 0.24749(11) 0.13051(13) 0.20744(10) 0.0219(3) Uani 1 d .
H10A H 0.2559 0.1953 0.2484 0.033 Uiso 1 calc GR
H10B H 0.3075 0.0887 0.2285 0.033 Uiso 1 calc GR
H10C H 0.1979 0.0808 0.2089 0.033 Uiso 1 calc GR
C11 C 0.14045(10) 0.34288(12) 0.10099(10) 0.0168(3) Uani 1 d .
C12 C 0.23502(10) 0.37560(11) 0.12247(9) 0.0155(3) Uani 1 d .
C13 C 0.26322(11) 0.48880(12) 0.14895(10) 0.0206(3) Uani 1 d .
H13 H 0.3266 0.5121 0.1645 0.025 Uiso 1 calc R
C14 C 0.19529(12) 0.56698(13) 0.15185(11) 0.0241(3) Uani 1 d .
H14 H 0.2133 0.6431 0.1692 0.029 Uiso 1 calc R
C15 C 0.10085(11) 0.53179(13) 0.12889(11) 0.0252(3) Uani 1 d .
H15 H 0.0563 0.5851 0.1308 0.030 Uiso 1 calc R
C16 C 0.07151(11) 0.41883(13) 0.10320(11) 0.0232(3) Uani 1 d .
H16 H 0.0083 0.3952 0.0881 0.028 Uiso 1 calc R
C17 C 0.39351(10) 0.24953(12) 0.17852(10) 0.0173(3) Uani 1 d .
C18 C 0.52404(11) 0.29880(14) 0.33829(11) 0.0249(3) Uani 1 d .
C19 C 0.52932(13) 0.38491(17) 0.41402(13) 0.0383(4) Uani 1 d .
H19A H 0.5178 0.4612 0.3878 0.057 Uiso 1 calc GR
H19B H 0.5926 0.3816 0.4663 0.057 Uiso 1 calc GR
H19C H 0.4810 0.3661 0.4355 0.057 Uiso 1 calc GR
C20 C 0.59855(12) 0.3295(2) 0.30127(14) 0.0444(5) Uani 1 d .
H20A H 0.5943 0.2752 0.2534 0.067 Uiso 1 calc GR
H20B H 0.6626 0.3271 0.3524 0.067 Uiso 1 calc GR
H20C H 0.5857 0.4056 0.2747 0.067 Uiso 1 calc GR
C21 C 0.53978(12) 0.17632(15) 0.37732(12) 0.0313(4) Uani 1 d .
H21A H 0.4941 0.1600 0.4028 0.047 Uiso 1 calc GR
H21B H 0.6047 0.1689 0.4264 0.047 Uiso 1 calc GR
H21C H 0.5304 0.1229 0.3273 0.047 Uiso 1 calc GR
C22 C 0.33802(10) 0.38581(13) -0.00085(11) 0.0204(3) Uani 1 d .
H22A H 0.3887 0.3616 -0.0186 0.024 Uiso 1 calc R
H22B H 0.3688 0.4267 0.0588 0.024 Uiso 1 calc R
C23 C 0.27003(10) 0.46758(12) -0.07569(10) 0.0167(3) Uani 1 d .
C24 C 0.30877(10) 0.55838(12) -0.10707(10) 0.0170(3) Uani 1 d .
H24 H 0.3758 0.5680 -0.0813 0.020 Uiso 1 calc R
C25 C 0.24932(11) 0.63408(12) -0.17573(10) 0.0185(3) Uani 1 d .
H25 H 0.2762 0.6950 -0.1949 0.022 Uiso 1 calc R
C26 C 0.14908(10) 0.61894(11) -0.21616(10) 0.0165(3) Uani 1 d .
C27 C 0.10924(10) 0.52972(12) -0.18586(10) 0.0186(3) Uani 1 d .
H27 H 0.0423 0.5192 -0.2126 0.022 Uiso 1 calc R
C28 C 0.17021(11) 0.45583(12) -0.11506(11) 0.0201(3) Uani 1 d .
H28 H 0.1431 0.3972 -0.0938 0.024 Uiso 1 calc R
C29 C -0.00575(11) 0.67595(13) -0.33407(12) 0.0267(4) Uani 1 d .
H29A H -0.0341 0.7281 -0.3866 0.040 Uiso 1 calc GR
H29B H -0.0344 0.6885 -0.2910 0.040 Uiso 1 calc GR
H29C H -0.0176 0.5980 -0.3568 0.040 Uiso 1 calc GR

loop_
_atom_site_aniso_label
_atom_site_aniso_U_11
_atom_site_aniso_U_22
_atom_site_aniso_U_33
_atom_site_aniso_U_23
_atom_site_aniso_U_13
_atom_site_aniso_U_12
O1 0.0392(7) 0.0370(6) 0.0212(6) 0.0074(5) 0.0205(5) 0.0137(5)
O2 0.0161(5) 0.0188(5) 0.0239(5) -0.0048(4) 0.0097(4) -0.0027(4)
O3 0.0240(6) 0.0325(6) 0.0233(6) 0.0031(5) 0.0117(5) 0.0117(5)
O4 0.0211(5) 0.0170(5) 0.0209(5) 0.0048(4) 0.0044(4) 0.0004(4)
N1 0.0197(6) 0.0185(6) 0.0154(6) 0.0045(5) 0.0100(5) 0.0029(5)
N2 0.0152(6) 0.0204(6) 0.0197(6) 0.0005(5) 0.0056(5) 0.0018(5)
C1 0.0207(7) 0.0206(7) 0.0137(7) -0.0001(6) 0.0031(6) 0.0086(6)
C2 0.0290(8) 0.0298(8) 0.0197(8) -0.0044(6) 0.0061(7) 0.0109(7)
C3 0.0379(10) 0.0247(8) 0.0298(9) -0.0132(7) 0.0038(8) 0.0068(7)
C4 0.0365(10) 0.0187(8) 0.0363(10) -0.0070(7) 0.0055(8) -0.0033(7)
C5 0.0320(9) 0.0189(7) 0.0255(8) -0.0014(6) 0.0090(7) -0.0021(6)
C6 0.0199(7) 0.0165(7) 0.0139(7) 0.0002(5) 0.0034(6) 0.0028(5)
C7 0.0175(7) 0.0156(7) 0.0146(7) 0.0007(5) 0.0073(6) 0.0002(5)
C8 0.0164(7) 0.0149(6) 0.0127(6) 0.0018(5) 0.0073(6) 0.0010(5)
C9 0.0205(7) 0.0262(8) 0.0136(7) 0.0054(6) 0.0070(6) 0.0111(6)
C10 0.0304(8) 0.0202(7) 0.0164(7) 0.0001(6) 0.0114(6) -0.0070(6)
C11 0.0200(7) 0.0173(7) 0.0131(6) -0.0022(5) 0.0071(6) -0.0008(5)
C12 0.0182(7) 0.0163(7) 0.0130(6) 0.0023(5) 0.0077(6) 0.0030(5)
C13 0.0201(7) 0.0183(7) 0.0212(7) 0.0006(6) 0.0068(6) -0.0007(6)
C14 0.0313(8) 0.0150(7) 0.0240(8) -0.0010(6) 0.0099(7) 0.0021(6)
C15 0.0265(8) 0.0236(8) 0.0248(8) -0.0013(6) 0.0105(7) 0.0107(6)
C16 0.0171(7) 0.0291(8) 0.0225(8) -0.0026(6) 0.0079(6) 0.0024(6)
C17 0.0174(7) 0.0180(7) 0.0181(7) 0.0051(5) 0.0093(6) 0.0015(5)
C18 0.0142(7) 0.0363(9) 0.0201(8) 0.0035(6) 0.0036(6) -0.0009(6)
C19 0.0260(9) 0.0458(11) 0.0308(9) -0.0104(8) 0.0006(8) -0.0071(8)
C20 0.0190(9) 0.0746(14) 0.0365(10) 0.0116(10) 0.0090(8) -0.0100(9)
C21 0.0245(8) 0.0432(10) 0.0229(8) 0.0099(7) 0.0071(7) 0.0108(7)
C22 0.0184(7) 0.0235(7) 0.0221(7) 0.0065(6) 0.0114(6) 0.0022(6)
C23 0.0201(7) 0.0177(7) 0.0143(7) 0.0007(5) 0.0095(6) 0.0021(5)
C24 0.0166(7) 0.0182(7) 0.0160(7) -0.0034(5) 0.0069(6) -0.0017(5)
C25 0.0233(7) 0.0140(6) 0.0194(7) -0.0013(5) 0.0103(6) -0.0035(5)
C26 0.0228(7) 0.0122(6) 0.0146(6) -0.0013(5) 0.0080(6) 0.0025(5)
C27 0.0158(7) 0.0205(7) 0.0206(7) 0.0007(6) 0.0087(6) 0.0013(5)
C28 0.0216(7) 0.0201(7) 0.0229(7) 0.0050(6) 0.0136(6) 0.0002(6)
C29 0.0211(8) 0.0231(8) 0.0277(8) 0.0058(6) 0.0028(7) 0.0014(6)

loop_
_atom_type_symbol
_atom_type_description
_atom_type_scat_dispersion_real
_atom_type_scat_dispersion_imag
_atom_type_scat_source
C C 0.0033 0.0016 'International Tables Vol C Tables 4.2.6.8 and 6.1.1.4'
H H 0.0000 0.0000 'International Tables Vol C Tables 4.2.6.8 and 6.1.1.4'
N N 0.0061 0.0033 'International Tables Vol C Tables 4.2.6.8 and 6.1.1.4'
O O 0.0106 0.0060 'International Tables Vol C Tables 4.2.6.8 and 6.1.1.4'

loop_
_geom_angle_atom_site_label_1
_geom_angle_atom_site_label_2
_geom_angle_atom_site_label_3
_geom_angle
C11 O2 C7 106.36(10)
C26 O4 C29 116.46(11)
C9 N1 C8 123.38(11)
C9 N1 C22 116.05(12)
C22 N1 C8 116.35(11)
C17 N2 H2 117.7
C17 N2 C18 124.51(13)
C18 N2 H2 117.7
C2 C1 C9 117.69(14)
C6 C1 C2 120.17(15)
C6 C1 C9 121.99(13)
C1 C2 H2A 119.9
C3 C2 C1 120.15(16)
C3 C2 H2A 119.9
C2 C3 H3 120.0
C2 C3 C4 119.93(15)
C4 C3 H3 120.0
C3 C4 H4 119.9
C3 C4 C5 120.28(16)
C5 C4 H4 119.9
C4 C5 H5 119.9
C4 C5 C6 120.20(16)
C6 C5 H5 119.9
C1 C6 C5 119.26(14)
C1 C6 C7 120.44(13)
C5 C6 C7 120.22(13)
O2 C7 C6 105.75(11)
O2 C7 C8 104.30(10)
O2 C7 C10 106.93(11)
C6 C7 C8 115.88(12)
C6 C7 C10 112.59(11)
C10 C7 C8 110.53(11)
N1 C8 C7 112.57(11)
N1 C8 C12 109.73(10)
N1 C8 C17 106.00(11)
C12 C8 C7 99.96(10)
C12 C8 C17 117.33(11)
C17 C8 C7 111.41(11)
O1 C9 N1 120.84(14)
O1 C9 C1 121.20(14)
N1 C9 C1 117.75(13)
C7 C10 H10A 109.5
C7 C10 H10B 109.5
C7 C10 H10C 109.5
H10A C10 H10B 109.5
H10A C10 H10C 109.5
H10B C10 H10C 109.5
O2 C11 C12 113.45(12)
O2 C11 C16 123.67(13)
C16 C11 C12 122.87(13)
C11 C12 C8 107.77(11)
C11 C12 C13 119.18(13)
C13 C12 C8 132.97(13)
C12 C13 H13 120.4
C12 C13 C14 119.11(14)
C14 C13 H13 120.4
C13 C14 H14 119.8
C15 C14 C13 120.30(14)
C15 C14 H14 119.9
C14 C15 H15 119.3
C16 C15 C14 121.47(14)
C16 C15 H15 119.3
C11 C16 C15 117.06(14)
C11 C16 H16 121.5
C15 C16 H16 121.5
O3 C17 N2 125.32(13)
O3 C17 C8 118.12(12)
N2 C17 C8 116.53(12)
N2 C18 C19 106.60(13)
N2 C18 C20 109.40(13)
N2 C18 C21 109.08(12)
C20 C18 C19 110.17(15)
C21 C18 C19 110.64(14)
C21 C18 C20 110.85(15)
C18 C19 H19A 109.5
C18 C19 H19B 109.5
C18 C19 H19C 109.5
H19A C19 H19B 109.5
H19A C19 H19C 109.5
H19B C19 H19C 109.5
C18 C20 H20A 109.5
C18 C20 H20B 109.5
C18 C20 H20C 109.5
H20A C20 H20B 109.5
H20A C20 H20C 109.5
H20B C20 H20C 109.5
C18 C21 H21A 109.5
C18 C21 H21B 109.5
C18 C21 H21C 109.5
H21A C21 H21B 109.5
H21A C21 H21C 109.5
H21B C21 H21C 109.5
N1 C22 H22A 108.9
N1 C22 H22B 108.9
N1 C22 C23 113.47(12)
H22A C22 H22B 107.7
C23 C22 H22A 108.9
C23 C22 H22B 108.9
C24 C23 C22 119.42(12)
C28 C23 C22 122.53(13)
C28 C23 C24 118.05(13)
C23 C24 H24 119.4
C25 C24 C23 121.18(13)
C25 C24 H24 119.4
C24 C25 H25 120.1
C24 C25 C26 119.83(13)
C26 C25 H25 120.1
O4 C26 C25 115.58(12)
O4 C26 C27 124.52(13)
C27 C26 C25 119.88(13)
C26 C27 H27 120.3
C26 C27 C28 119.46(13)
C28 C27 H27 120.3
C23 C28 C27 121.56(13)
C23 C28 H28 119.2
C27 C28 H28 119.2
O4 C29 H29A 109.5
O4 C29 H29B 109.5
O4 C29 H29C 109.5
H29A C29 H29B 109.5
H29A C29 H29C 109.5
H29B C29 H29C 109.5

loop_
_geom_bond_atom_site_label_1
_geom_bond_atom_site_label_2
_geom_bond_distance
O1 C9 1.2304(18)
O2 C7 1.4794(16)
O2 C11 1.3670(17)
O3 C17 1.2243(18)
O4 C26 1.3734(17)
O4 C29 1.4259(18)
N1 C8 1.4761(17)
N1 C9 1.3643(19)
N1 C22 1.4678(18)
N2 H2 0.8600
N2 C17 1.3408(19)
N2 C18 1.4833(19)
C1 C2 1.398(2)
C1 C6 1.392(2)
C1 C9 1.487(2)
C2 H2A 0.9300
C2 C3 1.382(3)
C3 H3 0.9300
C3 C4 1.387(3)
C4 H4 0.9300
C4 C5 1.389(2)
C5 H5 0.9300
C5 C6 1.397(2)
C6 C7 1.5082(19)
C7 C8 1.5662(18)
C7 C10 1.5195(19)
C8 C12 1.5259(18)
C8 C17 1.5562(19)
C10 H10A 0.9600
C10 H10B 0.9600
C10 H10C 0.9600
C11 C12 1.387(2)
C11 C16 1.385(2)
C12 C13 1.3887(19)
C13 H13 0.9300
C13 C14 1.393(2)
C14 H14 0.9300
C14 C15 1.388(2)
C15 H15 0.9300
C15 C16 1.387(2)
C16 H16 0.9300
C18 C19 1.526(2)
C18 C20 1.526(2)
C18 C21 1.525(2)
C19 H19A 0.9600
C19 H19B 0.9600
C19 H19C 0.9600
C20 H20A 0.9600
C20 H20B 0.9600
C20 H20C 0.9600
C21 H21A 0.9600
C21 H21B 0.9600
C21 H21C 0.9600
C22 H22A 0.9700
C22 H22B 0.9700
C22 C23 1.5167(19)
C23 C24 1.397(2)
C23 C28 1.382(2)
C24 H24 0.9300
C24 C25 1.382(2)
C25 H25 0.9300
C25 C26 1.392(2)
C26 C27 1.384(2)
C27 H27 0.9300
C27 C28 1.393(2)
C28 H28 0.9300
C29 H29A 0.9600
C29 H29B 0.9600
C29 H29C 0.9600

loop_
_geom_torsion_atom_site_label_1
_geom_torsion_atom_site_label_2
_geom_torsion_atom_site_label_3
_geom_torsion_atom_site_label_4
_geom_torsion
O2 C7 C8 N1 -89.22(12)
O2 C7 C8 C12 27.15(12)
O2 C7 C8 C17 151.87(11)
O2 C11 C12 C8 3.16(16)
O2 C11 C12 C13 -179.83(12)
O2 C11 C16 C15 -179.42(13)
O4 C26 C27 C28 178.87(13)
N1 C8 C12 C11 99.57(13)
N1 C8 C12 C13 -76.85(19)
N1 C8 C17 O3 -41.93(16)
N1 C8 C17 N2 136.15(12)
N1 C22 C23 C24 -169.28(12)
N1 C22 C23 C28 10.4(2)
C1 C2 C3 C4 -0.3(2)
C1 C6 C7 O2 104.56(14)
C1 C6 C7 C8 -10.40(18)
C1 C6 C7 C10 -139.01(14)
C2 C1 C6 C5 -1.1(2)
C2 C1 C6 C7 -177.67(13)
C2 C1 C9 O1 -2.2(2)
C2 C1 C9 N1 172.63(13)
C2 C3 C4 C5 -0.5(3)
C3 C4 C5 C6 0.4(2)
C4 C5 C6 C1 0.3(2)
C4 C5 C6 C7 176.94(14)
C5 C6 C7 O2 -72.01(16)
C5 C6 C7 C8 173.03(13)
C5 C6 C7 C10 44.42(18)
C6 C1 C2 C3 1.1(2)
C6 C1 C9 O1 -177.68(13)
C6 C1 C9 N1 -2.9(2)
C6 C7 C8 N1 26.56(16)
C6 C7 C8 C12 142.93(11)
C6 C7 C8 C17 -92.35(14)
C7 O2 C11 C12 15.54(15)
C7 O2 C11 C16 -165.37(13)
C7 C8 C12 C11 -18.91(13)
C7 C8 C12 C13 164.67(15)
C7 C8 C17 O3 80.84(16)
C7 C8 C17 N2 -101.08(14)
C8 N1 C9 O1 -162.23(13)
C8 N1 C9 C1 22.96(19)
C8 N1 C22 C23 -114.43(13)
C8 C12 C13 C14 175.14(14)
C9 N1 C8 C7 -34.50(17)
C9 N1 C8 C12 -144.86(13)
C9 N1 C8 C17 87.53(15)
C9 N1 C22 C23 87.84(15)
C9 C1 C2 C3 -174.55(14)
C9 C1 C6 C5 174.34(13)
C9 C1 C6 C7 -2.3(2)
C10 C7 C8 N1 156.18(11)
C10 C7 C8 C12 -87.45(13)
C10 C7 C8 C17 37.27(15)
C11 O2 C7 C6 -149.59(11)
C11 O2 C7 C8 -26.92(13)
C11 O2 C7 C10 90.20(12)
C11 C12 C13 C14 -1.0(2)
C12 C8 C17 O3 -164.85(12)
C12 C8 C17 N2 13.23(18)
C12 C11 C16 C15 -0.4(2)
C12 C13 C14 C15 0.2(2)
C13 C14 C15 C16 0.4(2)
C14 C15 C16 C11 -0.3(2)
C16 C11 C12 C8 -175.93(13)
C16 C11 C12 C13 1.1(2)
C17 N2 C18 C19 176.91(14)
C17 N2 C18 C20 57.8(2)
C17 N2 C18 C21 -63.60(18)
C17 C8 C12 C11 -139.43(12)
C17 C8 C12 C13 44.1(2)
C18 N2 C17 O3 -2.0(2)
C18 N2 C17 C8 -179.89(12)
C22 N1 C8 C7 169.57(11)
C22 N1 C8 C12 59.20(15)
C22 N1 C8 C17 -68.40(14)
C22 N1 C9 O1 -6.23(19)
C22 N1 C9 C1 178.96(11)
C22 C23 C24 C25 179.40(13)
C22 C23 C28 C27 -177.92(14)
C23 C24 C25 C26 -1.3(2)
C24 C23 C28 C27 1.8(2)
C24 C25 C26 O4 -177.53(12)
C24 C25 C26 C27 1.5(2)
C25 C26 C27 C28 -0.1(2)
C26 C27 C28 C23 -1.6(2)
C28 C23 C24 C25 -0.3(2)
C29 O4 C26 C25 174.99(13)
C29 O4 C26 C27 -4.0(2)
